data_7035503
loop_
_publ_author_name
'Hapka, Micha\/l'
'Dranka, Maciej'
'Or\/lowska, Katarzyna'
'Cha\/lasi\'nski, Grzegorz'
'Szcz\;e\'sniak, Ma\/lgorzata M'
'Zachara, Janusz'

_publ_section_title
;
 Noncovalent interactions determine the conformation of aurophilic
 complexes with 2-mercapto-4-methyl-5-thiazoleacetic acid ligands.
;
_journal_issue 30
_journal_name_full 'Dalton transactions (Cambridge, England : 2003)'
_journal_page_first 13641
_journal_page_last 13650
_journal_paper_doi 10.1039/c5dt01627d
_journal_volume 44
_journal_year 2015
_chemical_formula_moiety 'C24 H20 Au2 N4 O8 S8, H41 Na6 O21'
_chemical_formula_sum 'C24 H61 Au2 N4 Na6 O29 S8'
_chemical_formula_weight 1658.12
_space_group_crystal_system orthorhombic
_space_group_IT_number 70
_space_group_name_Hall '-F 2uv 2vw'
_space_group_name_H-M_alt 'F d d d :2'
_symmetry_cell_setting orthorhombic
_symmetry_Int_Tables_number 70
_symmetry_space_group_name_Hall '-F 2uv 2vw'
_symmetry_space_group_name_H-M 'F d d d :2'
_atom_sites_solution_hydrogens mixed
_atom_sites_solution_primary direct
_audit_creation_date 2015-03-03
_audit_creation_method
;
Olex2 1.2-beta
(compiled 2015.01.26 svn.r3150 for OlexSys, GUI svn.r4998)
;
_audit_update_record
;
2015-04-28 deposited with the CCDC.
2015-06-22 downloaded from the CCDC.
;
_cell_angle_alpha 90
_cell_angle_beta 90
_cell_angle_gamma 90
_cell_formula_units_Z 8
_cell_length_a 11.14230(14)
_cell_length_b 26.7990(3)
_cell_length_c 38.4479(5)
_cell_measurement_reflns_used 21371
_cell_measurement_temperature 120.0
_cell_measurement_theta_max 67.1330
_cell_measurement_theta_min 4.0140
_cell_volume 11480.6(2)
_computing_cell_refinement
;
CrysAlisPro, Agilent Technologies,
Version 1.171.37.35 (release 13-08-2014 CrysAlis171 .NET)
(compiled Aug 13 2014,18:06:01)
;
_computing_data_collection
;
CrysAlisPro, Agilent Technologies,
Version 1.171.37.35 (release 13-08-2014 CrysAlis171 .NET)
(compiled Aug 13 2014,18:06:01)
;
_computing_data_reduction
;
CrysAlisPro, Agilent Technologies,
Version 1.171.37.35 (release 13-08-2014 CrysAlis171 .NET)
(compiled Aug 13 2014,18:06:01)
;
_computing_molecular_graphics 'Olex2 (Dolomanov et al., 2009)'
_computing_publication_material 'Olex2 (Dolomanov et al., 2009)'
_computing_structure_refinement 'ShelXL (Sheldrick, 2008)'
_computing_structure_solution 'ShelXS (Sheldrick, 2008)'
_diffrn_ambient_temperature 120.0
_diffrn_detector 'CCD plate'
_diffrn_detector_area_resol_mean 10.3347
_diffrn_detector_type Atlas
_diffrn_measured_fraction_theta_full 1.000
_diffrn_measured_fraction_theta_max 1.000
_diffrn_measurement_details
;
  1 omega  -27.00   68.00   1.0000    9.0000
omega____ theta____ kappa____ phi______ frames
    -       41.1363  -57.0000   60.0000 95

  2 omega   86.00  111.00   1.0000   26.0000
omega____ theta____ kappa____ phi______ frames
    -       93.5000  -93.0000   52.2483 25

  3 omega   83.00  109.00   1.0000   26.0000
omega____ theta____ kappa____ phi______ frames
    -       93.5000  -91.0000  -20.4426 26

  4 omega   68.00   94.00   1.0000   26.0000
omega____ theta____ kappa____ phi______ frames
    -       93.5000  -77.0000    0.0000 26

  5 omega   63.00  130.00   1.0000   26.0000
omega____ theta____ kappa____ phi______ frames
    -       93.5000  -93.0000  -47.0325 67

  6 omega  100.00  126.00   1.0000   26.0000
omega____ theta____ kappa____ phi______ frames
    -       93.5000  -93.0000 -120.8394 26

  7 omega   87.00  113.00   1.0000   26.0000
omega____ theta____ kappa____ phi______ frames
    -       93.5000  -77.0000 -150.0000 26

  8 omega   81.00  131.00   1.0000   26.0000
omega____ theta____ kappa____ phi______ frames
    -       93.5000  -91.0000 -157.0951 50

  9 omega   71.00  104.00   1.0000   26.0000
omega____ theta____ kappa____ phi______ frames
    -       93.5000  -61.0000  -90.0000 33

 10 omega   63.00   92.00   1.0000   26.0000
omega____ theta____ kappa____ phi______ frames
    -       93.5000 -125.0000  -30.0000 29

 11 omega   48.00   75.00   1.0000   26.0000
omega____ theta____ kappa____ phi______ frames
    -       93.5000  -95.0000    0.0000 27

 12 omega   58.00  122.00   1.0000   26.0000
omega____ theta____ kappa____ phi______ frames
    -       93.5000  -61.0000    0.0000 64

 13 omega   75.00  101.00   1.0000   26.0000
omega____ theta____ kappa____ phi______ frames
    -       93.5000  -61.0000   60.0000 26

 14 omega   66.00  127.00   1.0000   26.0000
omega____ theta____ kappa____ phi______ frames
    -       93.5000  -77.0000   90.0000 61

 15 omega   86.00  126.00   1.0000   26.0000
omega____ theta____ kappa____ phi______ frames
    -       93.5000  -77.0000  150.0000 40

 16 omega   85.00  111.00   1.0000   26.0000
omega____ theta____ kappa____ phi______ frames
    -       93.5000  -93.0000  148.7768 26

 17 omega   67.00   93.00   1.0000   26.0000
omega____ theta____ kappa____ phi______ frames
    -       93.5000 -125.0000   60.0000 26

 18 omega   67.00  109.00   1.0000   26.0000
omega____ theta____ kappa____ phi______ frames
    -       93.5000  -93.0000   79.4259 42

 19 omega   90.00  116.00   1.0000   26.0000
omega____ theta____ kappa____ phi______ frames
    -       93.5000  -15.0000  150.0000 26

 20 omega  116.00  142.00   1.0000   26.0000
omega____ theta____ kappa____ phi______ frames
    -       93.5000   30.0000  120.0000 26

 21 omega   98.00  168.00   1.0000   26.0000
omega____ theta____ kappa____ phi______ frames
    -       93.5000   30.0000   60.0000 70

 22 omega  113.00  166.00   1.0000   26.0000
omega____ theta____ kappa____ phi______ frames
    -       93.5000   45.0000    0.0000 53

 23 omega  119.00  172.00   1.0000   26.0000
omega____ theta____ kappa____ phi______ frames
    -       93.5000   25.0000  -64.4636 53

 24 omega  129.00  154.00   1.0000   26.0000
omega____ theta____ kappa____ phi______ frames
    -       93.5000   15.0000 -150.0000 25

 25 omega  129.00  167.00   1.0000   26.0000
omega____ theta____ kappa____ phi______ frames
    -       93.5000   45.0000 -120.0000 38

 26 omega  117.00  154.00   1.0000   26.0000
omega____ theta____ kappa____ phi______ frames
    -       93.5000  -15.0000 -180.0000 37

 27 omega   87.00  118.00   1.0000   26.0000
omega____ theta____ kappa____ phi______ frames
    -       93.5000   15.0000 -150.0000 31

 28 omega   60.00   96.00   1.0000   26.0000
omega____ theta____ kappa____ phi______ frames
    -       93.5000   77.0000 -180.0000 36

 29 omega   57.00   83.00   1.0000   26.0000
omega____ theta____ kappa____ phi______ frames
    -       93.5000   25.0000  -64.4636 26

 30 omega   76.00  102.00   1.0000   26.0000
omega____ theta____ kappa____ phi______ frames
    -       93.5000   45.0000    0.0000 26

 31 omega   82.00  108.00   1.0000   26.0000
omega____ theta____ kappa____ phi______ frames
    -       93.5000  125.0000   60.0000 26

 32 omega   13.00  114.00   1.0000    9.0000
omega____ theta____ kappa____ phi______ frames
    -       41.1363   57.0000 -150.0000 101

 33 omega   37.00   63.00   1.0000   26.0000
omega____ theta____ kappa____ phi______ frames
    -       93.5000   15.0000 -150.0000 26

 34 omega   34.00   67.00   1.0000   26.0000
omega____ theta____ kappa____ phi______ frames
    -       93.5000  -45.0000 -150.0000 33

 35 omega   45.00   85.00   1.0000   26.0000
omega____ theta____ kappa____ phi______ frames
    -       93.5000  -61.0000 -180.0000 40

 36 omega   35.00   61.00   1.0000   26.0000
omega____ theta____ kappa____ phi______ frames
    -       93.5000  -77.0000  -90.0000 26

 37 omega   26.00   58.00   1.0000   26.0000
omega____ theta____ kappa____ phi______ frames
    -       93.5000  -61.0000 -150.0000 32

 38 omega   27.00   77.00   1.0000   26.0000
omega____ theta____ kappa____ phi______ frames
    -       93.5000  -45.0000  -90.0000 50

 39 omega   32.00   75.00   1.0000   26.0000
omega____ theta____ kappa____ phi______ frames
    -       93.5000  -45.0000  -30.0000 43

 40 omega   51.00   77.00   1.0000   26.0000
omega____ theta____ kappa____ phi______ frames
    -       93.5000  -45.0000   60.0000 26

 41 omega   42.00   67.00   1.0000   26.0000
omega____ theta____ kappa____ phi______ frames
    -       93.5000  -45.0000   90.0000 25

 42 omega   39.00   64.00   1.0000   26.0000
omega____ theta____ kappa____ phi______ frames
    -       93.5000  -61.0000   60.0000 25

 43 omega   24.00   69.00   1.0000   26.0000
omega____ theta____ kappa____ phi______ frames
    -       93.5000  -30.0000   30.0000 45

 44 omega   25.00   76.00   1.0000   26.0000
omega____ theta____ kappa____ phi______ frames
    -       93.5000  -45.0000    0.0000 51

 45 omega   16.00   47.00   1.0000   26.0000
omega____ theta____ kappa____ phi______ frames
    -       93.5000  -77.0000    0.0000 31

 46 omega   16.00   41.00   1.0000   26.0000
omega____ theta____ kappa____ phi______ frames
    -       93.5000  -30.0000   60.0000 25

 47 omega   16.00   62.00   1.0000   26.0000
omega____ theta____ kappa____ phi______ frames
    -       93.5000  -30.0000  120.0000 46

 48 omega   31.00   63.00   1.0000   26.0000
omega____ theta____ kappa____ phi______ frames
    -       93.5000  -15.0000  150.0000 32

 49 omega   17.00   43.00   1.0000   26.0000
omega____ theta____ kappa____ phi______ frames
    -       93.5000  -77.0000   90.0000 26

 50 omega   19.00   59.00   1.0000   26.0000
omega____ theta____ kappa____ phi______ frames
    -       93.5000  -45.0000  120.0000 40

 51 omega   17.00   42.00   1.0000   26.0000
omega____ theta____ kappa____ phi______ frames
    -       93.5000  -30.0000  150.0000 25

 52 omega   15.00   43.00   1.0000   26.0000
omega____ theta____ kappa____ phi______ frames
    -       93.5000  -77.0000  150.0000 28

 53 omega   16.00   41.00   1.0000   26.0000
omega____ theta____ kappa____ phi______ frames
    -       93.5000  -93.0000   79.4259 25

 54 omega   35.00   61.00   1.0000   26.0000
omega____ theta____ kappa____ phi______ frames
    -       93.5000 -125.0000   60.0000 26

 55 omega   19.00   56.00   1.0000   26.0000
omega____ theta____ kappa____ phi______ frames
    -       93.5000  -61.0000  -30.0000 37

 56 omega   20.00   46.00   1.0000   26.0000
omega____ theta____ kappa____ phi______ frames
    -       93.5000  -61.0000  -90.0000 26

 57 omega   19.00   45.00   1.0000   26.0000
omega____ theta____ kappa____ phi______ frames
    -       93.5000  -77.0000 -150.0000 26

 58 omega   16.00   49.00   1.0000   26.0000
omega____ theta____ kappa____ phi______ frames
    -       93.5000  -30.0000  -90.0000 33

 59 omega   19.00   64.00   1.0000   26.0000
omega____ theta____ kappa____ phi______ frames
    -       93.5000  -15.0000 -180.0000 45

 60 omega    9.00   42.00   1.0000   26.0000
omega____ theta____ kappa____ phi______ frames
    -       93.5000  -93.0000  -47.0325 33

 61 omega   -3.00   75.00   1.0000    9.0000
omega____ theta____ kappa____ phi______ frames
    -       41.1363 -125.0000    0.0000 78

 62 omega  -34.00   -8.00   1.0000   26.0000
omega____ theta____ kappa____ phi______ frames
    -      -83.0000   30.0000   30.0000 26

 63 omega -118.00  -92.00   1.0000   26.0000
omega____ theta____ kappa____ phi______ frames
    -      -83.0000  125.0000 -180.0000 26
;
_diffrn_measurement_device 'four-circle diffractometer'
_diffrn_measurement_device_type 'Xcalibur, Atlas, Gemini ultra'
_diffrn_measurement_method '\w scans'
_diffrn_orient_matrix_UB_11 0.0310086000
_diffrn_orient_matrix_UB_12 0.0491681500
_diffrn_orient_matrix_UB_13 -0.0187215500
_diffrn_orient_matrix_UB_21 0.1242406500
_diffrn_orient_matrix_UB_22 0.0002551500
_diffrn_orient_matrix_UB_23 0.0176317000
_diffrn_orient_matrix_UB_31 0.0520108000
_diffrn_orient_matrix_UB_32 -0.0297829500
_diffrn_orient_matrix_UB_33 -0.0307475500
_diffrn_radiation_monochromator mirror
_diffrn_radiation_probe x-ray
_diffrn_radiation_type CuK\a
_diffrn_radiation_wavelength 1.54184
_diffrn_reflns_av_R_equivalents 0.0334
_diffrn_reflns_av_unetI/netI 0.0126
_diffrn_reflns_Laue_measured_fraction_full 1.000
_diffrn_reflns_Laue_measured_fraction_max 1.000
_diffrn_reflns_limit_h_max 13
_diffrn_reflns_limit_h_min -12
_diffrn_reflns_limit_k_max 31
_diffrn_reflns_limit_k_min -31
_diffrn_reflns_limit_l_max 44
_diffrn_reflns_limit_l_min -45
_diffrn_reflns_number 43130
_diffrn_reflns_point_group_measured_fraction_full 1.000
_diffrn_reflns_point_group_measured_fraction_max 1.000
_diffrn_reflns_theta_full 66.700
_diffrn_reflns_theta_max 66.787
_diffrn_reflns_theta_min 4.021
_diffrn_source 'sealed X-ray tube'
_diffrn_source_type 'Enhance Ultra (Cu) X-ray Source'
_exptl_absorpt_coefficient_mu 13.386
_exptl_absorpt_correction_T_max 0.545
_exptl_absorpt_correction_T_min 0.172
_exptl_absorpt_correction_type analytical
_exptl_absorpt_process_details
;
CrysAlisPro, Agilent Technologies,
Version 1.171.37.35 (release 13-08-2014 CrysAlis171 .NET)
(compiled Aug 13 2014,18:06:01)
Analytical numeric absorption correction using a multifaceted crystal
            model based on expressions derived by R.C. Clark & J.S. Reid.
(Clark, R. C. & Reid, J. S. (1995). Acta Cryst. A51, 887-897)
Empirical absorption correction using spherical harmonics,
 implemented in SCALE3 ABSPACK scaling algorithm.
;
_exptl_crystal_colour colourless
_exptl_crystal_colour_primary colourless
_exptl_crystal_density_diffrn 1.919
_exptl_crystal_description irregular
_exptl_crystal_F_000 6536
_exptl_crystal_size_max 0.1753
_exptl_crystal_size_mid 0.1312
_exptl_crystal_size_min 0.0547
_refine_diff_density_max 1.807
_refine_diff_density_min -1.493
_refine_diff_density_rms 0.160
_refine_ls_extinction_method none
_refine_ls_goodness_of_fit_ref 1.375
_refine_ls_hydrogen_treatment mixed
_refine_ls_matrix_type full
_refine_ls_number_parameters 266
_refine_ls_number_reflns 2551
_refine_ls_number_restraints 76
_refine_ls_restrained_S_all 1.367
_refine_ls_R_factor_all 0.0466
_refine_ls_R_factor_gt 0.0460
_refine_ls_shift/su_max 0.000
_refine_ls_shift/su_mean 0.000
_refine_ls_structure_factor_coef Fsqd
_refine_ls_weighting_details 'w=1/[\s^2^(Fo^2^)+709.7080P] where P=(Fo^2^+2Fc^2^)/3'
_refine_ls_weighting_scheme calc
_refine_ls_wR_factor_gt 0.1094
_refine_ls_wR_factor_ref 0.1096
_reflns_number_gt 2495
_reflns_number_total 2551
_reflns_threshold_expression 'I > 2\s(I)'
_cod_data_source_file c5dt01627d2.cif
_cod_data_source_block Au_NSSCOOH_Na_hx
_cod_depositor_comments
;
Adding full bibliography for 7035501--7035504.cif.

2023-11-21
Space group name changed to comply with IUCR recomendations
                 miguel
;
_cod_original_cell_volume 11480.6(3)
_cod_original_sg_symbol_H-M 'F d d d'
_cod_database_code 7035503
_shelx_space_group_comment
;
The symmetry employed for this shelxl refinement is uniquely defined
by the following loop, which should always be used as a source of
symmetry information in preference to the above space-group names.
They are only intended as comments.
;
_shelx_shelxl_version_number 2014/7

loop_
_space_group_symop_operation_xyz
'x, y, z'
'-x+1/4, -y+1/4, z'
'x, -y+1/4, -z+1/4'
'-x+1/4, y, -z+1/4'
'x, y+1/2, z+1/2'
'-x+1/4, -y+3/4, z+1/2'
'x, -y+3/4, -z+3/4'
'-x+1/4, y+1/2, -z+3/4'
'x+1/2, y, z+1/2'
'-x+3/4, -y+1/4, z+1/2'
'x+1/2, -y+1/4, -z+3/4'
'-x+3/4, y, -z+3/4'
'x+1/2, y+1/2, z'
'-x+3/4, -y+3/4, z'
'x+1/2, -y+3/4, -z+1/4'
'-x+3/4, y+1/2, -z+1/4'
'-x, -y, -z'
'x-1/4, y-1/4, -z'
'-x, y-1/4, z-1/4'
'x-1/4, -y, z-1/4'
'-x, -y+1/2, -z+1/2'
'x-1/4, y+1/4, -z+1/2'
'-x, y+1/4, z+1/4'
'x-1/4, -y+1/2, z+1/4'
'-x+1/2, -y, -z+1/2'
'x+1/4, y-1/4, -z+1/2'
'-x+1/2, y-1/4, z+1/4'
'x+1/4, -y, z+1/4'
'-x+1/2, -y+1/2, -z'
'x+1/4, y+1/4, -z'
'-x+1/2, y+1/4, z-1/4'
'x+1/4, -y+1/2, z-1/4'

loop_
_atom_site_label
_atom_site_type_symbol
_atom_site_fract_x
_atom_site_fract_y
_atom_site_fract_z
_atom_site_U_iso_or_equiv
_atom_site_adp_type
_atom_site_occupancy
_atom_site_site_symmetry_order
_atom_site_calc_flag
_atom_site_refinement_flags_posn
_atom_site_refinement_flags_adp
_atom_site_refinement_flags_occupancy
_atom_site_disorder_assembly
_atom_site_disorder_group
Au1 Au 0.51382(4) 0.3750 0.3750 0.02606(17) Uani 1 2 d S T P . .
S1 S 0.75601(17) 0.42353(8) 0.41100(5) 0.0245(4) Uani 1 1 d . . . . .
S2 S 0.52021(18) 0.37603(11) 0.43464(6) 0.0395(6) Uani 1 1 d . . . . .
N1 N 0.7019(6) 0.4095(3) 0.4750(2) 0.0303(17) Uani 1 1 d . . . . .
C1 C 0.6606(7) 0.4032(3) 0.4432(2) 0.0264(19) Uani 1 1 d . . . . .
C2 C 0.8136(8) 0.4324(3) 0.4741(2) 0.0267(19) Uani 1 1 d . . . . .
C3 C 0.8579(7) 0.4426(3) 0.4426(2) 0.0218(17) Uani 1 1 d . . . . .
C4 C 0.9714(8) 0.4675(3) 0.4325(2) 0.032(2) Uani 1 1 d D . . . .
H4AA H 1.0033 0.4522 0.4110 0.038 Uiso 0.780(8) 1 calc R . . A 1
H4AB H 1.0317 0.4632 0.4512 0.038 Uiso 0.780(8) 1 calc R . . A 1
H4BC H 1.0032 0.4463 0.4136 0.038 Uiso 0.220(8) 1 calc R . . A 2
H4BD H 1.0251 0.4616 0.4526 0.038 Uiso 0.220(8) 1 calc R . . A 2
C6 C 0.8724(9) 0.4443(4) 0.5079(2) 0.036(2) Uani 1 1 d . . . . .
H6C H 0.9583 0.4500 0.5041 0.054 Uiso 1 1 calc GR . . . .
H6D H 0.8616 0.4164 0.5240 0.054 Uiso 1 1 calc GR . . . .
H6E H 0.8360 0.4744 0.5178 0.054 Uiso 1 1 calc GR . . . .
O1 O 0.8580(7) 0.5454(3) 0.4399(2) 0.0280(18) Uani 0.780(8) 1 d D . . A 1
O2 O 1.0265(8) 0.5482(3) 0.4087(2) 0.038(2) Uani 0.780(8) 1 d D . . A 1
C5 C 0.9480(10) 0.5253(5) 0.4262(3) 0.026(3) Uani 0.780(8) 1 d D . . A 1
O1A O 0.908(3) 0.5451(12) 0.4237(10) 0.030(10) Uiso 0.220(8) 1 d D . . A 2
O2A O 1.109(2) 0.5286(9) 0.4129(6) 0.017(5) Uiso 0.220(8) 1 d D . . A 2
C5A C 1.003(2) 0.5215(9) 0.4208(11) 0.020(10) Uiso 0.220(8) 1 d D . . A 2
Na1 Na 0.4331(4) 0.55770(14) 0.41373(11) 0.0484(11) Uani 1 1 d D . . . .
Na2 Na 0.6250 0.6250 0.47374(13) 0.0336(11) Uani 1 2 d DS T P . .
O3 O 0.4186(6) 0.6114(2) 0.46254(16) 0.0345(15) Uani 1 1 d D . . . .
H3A H 0.385(3) 0.6382(8) 0.4571(8) 0.052 Uiso 1 1 d DR . . . .
H3B H 0.386(3) 0.5973(11) 0.4793(5) 0.052 Uiso 1 1 d DR . . . .
O4 O 0.6326(10) 0.5901(5) 0.4148(3) 0.027(3) Uani 0.5 1 d D . . A 1
H4A H 0.645(3) 0.6132(10) 0.4006(6) 0.033 Uiso 0.5 1 d DR . . B 1
H4B H 0.687(2) 0.5682(10) 0.4140(9) 0.033 Uiso 0.5 1 d DR . . C 1
O5 O 0.6528(7) 0.5374(3) 0.4841(2) 0.032(2) Uani 0.780(8) 1 d D . . A 1
H5A H 0.620(9) 0.535(4) 0.5036(15) 0.048 Uiso 0.780(8) 1 d DR . . A 1
H5B H 0.725(3) 0.532(4) 0.484(3) 0.048 Uiso 0.780(8) 1 d DR . . A 1
O6 O 0.4464(9) 0.4915(3) 0.4528(2) 0.040(2) Uani 0.780(8) 1 d D . . A 1
H6A H 0.448(15) 0.463(2) 0.443(3) 0.059 Uiso 0.780(8) 1 d DR . . A 1
H6B H 0.436(14) 0.489(4) 0.4746(8) 0.059 Uiso 0.780(8) 1 d DR . . A 1
O7 O 0.257(2) 0.6041(8) 0.3960(5) 0.087(6) Uani 0.5 1 d D U . A 1
H7A H 0.186(3) 0.5945(17) 0.3989(6) 0.131 Uiso 0.5 1 d DR . . D 1
H7B H 0.257(4) 0.6344(12) 0.3899(7) 0.131 Uiso 0.5 1 d DR . . E 1
O8 O 0.5003(8) 0.5145(3) 0.3608(3) 0.048(3) Uani 0.780(8) 1 d D . . A 1
H8A H 0.490(11) 0.4839(15) 0.357(4) 0.057 Uiso 0.780(8) 1 d DR . . A 1
H8B H 0.568(7) 0.524(4) 0.353(4) 0.057 Uiso 0.780(8) 1 d DR . . A 1
O5A O 0.658(3) 0.5431(15) 0.4410(11) 0.060(11) Uani 0.220(8) 1 d D U . A 2
H5AA H 0.654(5) 0.5156(15) 0.4515(12) 0.072 Uiso 0.220(8) 1 d DR . . A 2
H5AB H 0.704(3) 0.542(2) 0.4238(11) 0.072 Uiso 0.220(8) 1 d DR . . A 2
O6A O 0.324(3) 0.4900(12) 0.4323(9) 0.042(8) Uiso 0.220(8) 1 d D . . A 2
H6AA H 0.33(4) 0.483(13) 0.453(4) 0.063 Uiso 0.220(8) 1 d DR . . A 2
H6AB H 0.253(16) 0.490(12) 0.425(12) 0.063 Uiso 0.220(8) 1 d DR . . A 2
O7A O 0.3750 0.6254(6) 0.3750 0.027(4) Uani 0.5 2 d DS T P A 2
H7AA H 0.41(3) 0.643(11) 0.359(7) 0.033 Uiso 0.25 1 d DR . . F 2
O8A O 0.632(2) 0.5548(9) 0.4049(6) 0.014(5) Uiso 0.220(8) 1 d D . . A 3
H8AA H 0.671(10) 0.543(10) 0.422(4) 0.020 Uiso 0.220(8) 1 d DR . . A 3
H8AB H 0.666(10) 0.581(5) 0.397(7) 0.020 Uiso 0.220(8) 1 d DR . . A 3

loop_
_atom_site_aniso_label
_atom_site_aniso_U_11
_atom_site_aniso_U_22
_atom_site_aniso_U_33
_atom_site_aniso_U_23
_atom_site_aniso_U_13
_atom_site_aniso_U_12
Au1 0.0109(2) 0.0225(3) 0.0448(3) -0.0086(2) 0.000 0.000
S1 0.0158(9) 0.0294(10) 0.0284(10) -0.0034(8) 0.0031(8) -0.0060(8)
S2 0.0119(10) 0.0617(15) 0.0451(13) -0.0072(13) 0.0055(10) -0.0117(10)
N1 0.015(3) 0.042(4) 0.035(4) -0.005(3) 0.004(3) -0.005(3)
C1 0.010(4) 0.035(5) 0.034(5) 0.003(4) 0.004(3) -0.002(3)
C2 0.022(4) 0.027(4) 0.032(5) -0.007(4) 0.003(4) -0.003(4)
C3 0.017(4) 0.021(4) 0.028(4) -0.011(3) 0.000(3) -0.003(3)
C4 0.026(5) 0.036(5) 0.033(5) -0.013(4) 0.009(4) -0.016(4)
C6 0.035(5) 0.046(5) 0.028(5) -0.007(4) 0.002(4) -0.012(5)
O1 0.024(4) 0.029(4) 0.031(4) 0.005(3) 0.002(4) -0.004(3)
O2 0.040(5) 0.043(5) 0.031(5) -0.001(4) 0.014(4) -0.026(4)
C5 0.021(8) 0.045(9) 0.011(5) -0.006(5) 0.005(5) -0.023(7)
Na1 0.073(3) 0.0302(19) 0.042(2) -0.0076(17) 0.017(2) -0.018(2)
Na2 0.034(3) 0.041(3) 0.026(3) 0.000 0.000 0.001(2)
O3 0.035(3) 0.033(3) 0.035(4) -0.006(3) 0.018(3) -0.009(3)
O4 0.019(6) 0.038(7) 0.025(6) 0.006(5) 0.005(5) 0.005(5)
O5 0.018(4) 0.035(4) 0.043(5) 0.012(4) 0.002(3) -0.001(3)
O6 0.042(5) 0.036(5) 0.041(5) 0.004(4) 0.003(4) 0.001(4)
O7 0.117(10) 0.080(9) 0.065(8) 0.000(7) -0.001(8) -0.052(8)
O8 0.024(4) 0.041(5) 0.079(7) -0.026(5) 0.003(5) 0.003(4)
O5A 0.055(13) 0.055(13) 0.070(14) -0.008(9) 0.001(9) 0.002(9)
O7A 0.049(10) 0.016(7) 0.016(8) 0.000 0.016(8) 0.000

loop_
_atom_type_symbol
_atom_type_description
_atom_type_scat_dispersion_real
_atom_type_scat_dispersion_imag
_atom_type_scat_source
C C 0.0181 0.0091 'International Tables Vol C Tables 4.2.6.8 and 6.1.1.4'
H H 0.0000 0.0000 'International Tables Vol C Tables 4.2.6.8 and 6.1.1.4'
Au Au -4.4197 7.2980 'International Tables Vol C Tables 4.2.6.8 and 6.1.1.4'
N N 0.0311 0.0180 'International Tables Vol C Tables 4.2.6.8 and 6.1.1.4'
Na Na 0.1353 0.1239 'International Tables Vol C Tables 4.2.6.8 and 6.1.1.4'
O O 0.0492 0.0322 'International Tables Vol C Tables 4.2.6.8 and 6.1.1.4'
S S 0.3331 0.5567 'International Tables Vol C Tables 4.2.6.8 and 6.1.1.4'

loop_
_exptl_crystal_face_index_h
_exptl_crystal_face_index_k
_exptl_crystal_face_index_l
_exptl_crystal_face_perp_dist
0 0 1 0.0266
-1 -1 2 0.0658
1 -1 0 0.0693
0 1 0 0.0645
0 0 -1 0.0281
1 4 -6 0.0415
0 -1 1 0.0577
1 1 -1 0.0744
-1 0 1 0.0850
1 0 -1 0.0691
0 2 0 0.0705
0 -2 -1 0.0644

loop_
_geom_angle_atom_site_label_1
_geom_angle_atom_site_label_2
_geom_angle_atom_site_label_3
_geom_angle
_geom_angle_site_symmetry_1
_geom_angle_site_symmetry_3
S2 Au1 Au1 91.78(5) . 14
S2 Au1 Au1 91.78(5) 7 14
S2 Au1 S2 176.45(11) 7 .
C1 S1 C3 89.6(4) . .
C1 S2 Au1 102.7(3) . .
C1 N1 C2 110.3(7) . .
S1 C1 S2 123.2(5) . .
N1 C1 S1 114.3(6) . .
N1 C1 S2 122.5(6) . .
N1 C2 C6 117.9(8) . .
C3 C2 N1 116.4(8) . .
C3 C2 C6 125.7(8) . .
C2 C3 S1 109.4(6) . .
C2 C3 C4 130.2(8) . .
C4 C3 S1 120.4(6) . .
C3 C4 H4AA 109.7 . .
C3 C4 H4AB 109.7 . .
C3 C4 H4BC 103.8 . .
C3 C4 H4BD 103.8 . .
C3 C4 C5 109.9(7) . .
C3 C4 C5A 133.5(12) . .
H4AA C4 H4AB 108.2 . .
H4BC C4 H4BD 105.4 . .
C5 C4 H4AA 109.7 . .
C5 C4 H4AB 109.7 . .
C5A C4 H4BC 103.8 . .
C5A C4 H4BD 103.8 . .
C2 C6 H6C 109.5 . .
C2 C6 H6D 109.5 . .
C2 C6 H6E 109.5 . .
H6C C6 H6D 109.5 . .
H6C C6 H6E 109.5 . .
H6D C6 H6E 109.5 . .
O1 C5 C4 119.0(8) . .
O1 C5 O2 124.8(12) . .
O2 C5 C4 116.2(10) . .
O1A C5A C4 105(2) . .
O2A C5A C4 115(2) . .
O2A C5A O1A 140(3) . .
O3 Na1 Na1 134.3(2) . 12
O3 Na1 O4 80.2(4) . .
O3 Na1 O7 114.3(5) . 12
O3 Na1 O7 81.7(5) . .
O3 Na1 O8 121.1(3) . 12
O3 Na1 O8 164.2(3) . .
O3 Na1 O5A 81.2(8) . .
O3 Na1 O7A 90.8(3) . .
O4 Na1 Na1 112.7(3) . 12
O4 Na1 O7 67.4(6) . 12
O4 Na1 O7 125.0(5) . .
O4 Na1 O8 84.3(4) . .
O4 Na1 O8 157.6(4) . 12
O6 Na1 Na1 128.1(3) . 12
O6 Na1 O3 87.5(3) . .
O6 Na1 O4 102.0(4) . .
O6 Na1 O7 152.3(5) . 12
O6 Na1 O7 128.6(5) . .
O6 Na1 O8 86.7(3) . 12
O6 Na1 O8 99.0(4) . .
O7 Na1 Na1 54.4(5) . 12
O7 Na1 Na1 46.9(5) 12 12
O7 Na1 O7 74.0(8) . 12
O7 Na1 O8 104.8(5) . .
O7 Na1 O8 58.4(5) . 12
O8 Na1 Na1 48.5(3) 12 12
O8 Na1 Na1 50.4(3) . 12
O8 Na1 O7 55.7(5) . 12
O8 Na1 O7 95.4(6) 12 12
O8 Na1 O8 73.9(4) . 12
O5A Na1 Na1 135.6(9) . 12
O6A Na1 Na1 94.2(8) . 12
O6A Na1 O3 101.4(9) . .
O6A Na1 O5A 104.6(12) . .
O6A Na1 O7A 129.6(9) . .
O7A Na1 Na1 48.2(3) . 12
O7A Na1 O5A 125.7(9) . .
O8A Na1 Na1 104.8(6) . 12
O8A Na1 O3 102.0(6) . .
Na1 Na2 Na1 100.96(17) . 2_665
O3 Na2 Na1 40.10(17) 2_665 2_665
O3 Na2 Na1 40.10(17) . .
O3 Na2 Na1 122.2(2) . 2_665
O3 Na2 Na1 122.2(2) 2_665 .
O3 Na2 O3 159.0(4) . 2_665
O3 Na2 O4 78.9(3) 2_665 2_665
O3 Na2 O4 81.8(3) 2_665 .
O3 Na2 O4 78.9(3) . .
O3 Na2 O4 81.8(3) . 2_665
O3 Na2 O5 93.2(2) 2_665 .
O3 Na2 O5 93.2(2) . 2_665
O3 Na2 O5 90.3(2) . .
O3 Na2 O5 90.3(2) 2_665 2_665
O3 Na2 O5A 84.4(9) . 2_665
O3 Na2 O5A 84.4(9) 2_665 .
O3 Na2 O5A 85.4(9) 2_665 2_665
O3 Na2 O5A 85.4(9) . .
O4 Na2 Na1 65.3(3) . 2_665
O4 Na2 Na1 40.8(3) . .
O4 Na2 Na1 65.3(3) 2_665 .
O4 Na2 Na1 40.8(3) 2_665 2_665
O4 Na2 O4 45.0(6) . 2_665
O5 Na2 Na1 121.1(2) 2_665 .
O5 Na2 Na1 121.1(2) . 2_665
O5 Na2 Na1 72.3(2) 2_665 2_665
O5 Na2 Na1 72.3(2) . .
O5 Na2 O4 122.1(4) 2_665 .
O5 Na2 O4 122.1(4) . 2_665
O5 Na2 O4 77.1(4) 2_665 2_665
O5 Na2 O4 77.1(4) . .
O5 Na2 O5 160.8(5) 2_665 .
O5A Na2 Na1 49.1(9) . .
O5A Na2 Na1 91.7(9) . 2_665
O5A Na2 Na1 91.7(9) 2_665 .
O5A Na2 Na1 49.1(9) 2_665 2_665
O5A Na2 O5A 121.1(19) 2_665 .
Na1 O3 H3A 110.7(18) . .
Na1 O3 H3B 111.5(18) . .
Na2 O3 Na1 99.9(3) . .
Na2 O3 H3A 110.7(18) . .
Na2 O3 H3B 111.0(18) . .
H3A O3 H3B 112(4) . .
Na1 O4 Na2 97.0(4) . .
Na1 O4 H4A 115(2) . .
Na1 O4 H4B 114(2) . .
Na2 O4 H4A 109(2) . .
Na2 O4 H4B 109(2) . .
H4A O4 H4B 112(4) . .
Na2 O5 H5A 101(6) . .
Na2 O5 H5B 107(7) . .
H5A O5 H5B 114(4) . .
Na1 O6 H6A 114(8) . .
Na1 O6 H6B 134(8) . .
H6A O6 H6B 110(4) . .
Na1 O7 Na1 78.6(7) . 12
Na1 O7 H7A 125(2) . .
Na1 O7 H7A 102(3) 12 .
Na1 O7 H7B 102(3) 12 .
Na1 O7 H7B 125(2) . .
H7A O7 H7B 110(4) . .
Na1 O8 Na1 81.2(3) . 12
Na1 O8 H8A 106(10) 12 .
Na1 O8 H8A 123(9) . .
Na1 O8 H8B 117(10) 12 .
Na1 O8 H8B 114(9) . .
H8A O8 H8B 111(4) . .
Na1 O5A H5AA 105(3) . .
Na1 O5A H5AB 105(3) . .
Na2 O5A Na1 86.2(11) . .
Na2 O5A H5AA 121(3) . .
Na2 O5A H5AB 121(3) . .
H5AA O5A H5AB 112(4) . .
Na1 O6A H6AA 115(10) . .
Na1 O6A H6AB 113(10) . .
H6AA O6A H6AB 116(10) . .
Na1 O7A Na1 83.7(5) 12 .
Na1 O7A H7AA 95(10) 12 .
Na1 O7A H7AA 137(10) . .
Na1 O8A H8AA 114(9) . .
Na1 O8A H8AB 117(9) . .
H8AA O8A H8AB 111(4) . .

loop_
_geom_bond_atom_site_label_1
_geom_bond_atom_site_label_2
_geom_bond_distance
_geom_bond_site_symmetry_2
Au1 Au1 3.0936(9) 14
Au1 S2 2.294(2) 7
Au1 S2 2.294(2) .
S1 C1 1.720(8) .
S1 C3 1.740(8) .
S2 C1 1.757(8) .
N1 C1 1.316(11) .
N1 C2 1.387(11) .
C2 C3 1.335(12) .
C2 C6 1.492(12) .
C3 C4 1.482(11) .
C4 H4AA 0.9900 .
C4 H4AB 0.9900 .
C4 H4BC 0.9900 .
C4 H4BD 0.9900 .
C4 C5 1.589(16) .
C4 C5A 1.56(2) .
C6 H6C 0.9800 .
C6 H6D 0.9800 .
C6 H6E 0.9800 .
O1 C5 1.253(12) .
O2 C5 1.262(10) .
O1A C5A 1.236(17) .
O2A C5A 1.234(17) .
Na1 Na1 3.248(9) 12
Na1 O3 2.370(7) .
Na1 O4 2.387(13) .
Na1 O6 2.330(9) .
Na1 O7 2.69(2) 12
Na1 O7 2.42(2) .
Na1 O8 2.460(10) .
Na1 O8 2.531(10) 12
Na1 O5A 2.75(4) .
Na1 O6A 2.30(3) .
Na1 O7A 2.435(13) .
Na1 O8A 2.25(2) .
Na2 Na1 3.626(5) 2_665
Na2 O3 2.368(7) .
Na2 O3 2.368(7) 2_665
Na2 O4 2.455(13) .
Na2 O4 2.455(13) 2_665
Na2 O5 2.401(8) .
Na2 O5 2.401(8) 2_665
Na2 O5A 2.56(4) 2_665
Na2 O5A 2.56(4) .
O3 H3A 0.84(2) .
O3 H3B 0.83(2) .
O4 H4A 0.84(2) .
O4 H4B 0.84(2) .
O5 H5A 0.83(2) .
O5 H5B 0.82(2) .
O6 H6A 0.84(2) .
O6 H6B 0.85(2) .
O7 Na1 2.69(2) 12
O7 H7A 0.84(2) .
O7 H7B 0.85(2) .
O8 Na1 2.531(10) 12
O8 H8A 0.84(2) .
O8 H8B 0.84(2) .
O5A H5AA 0.84(2) .
O5A H5AB 0.84(2) .
O6A H6AA 0.84(2) .
O6A H6AB 0.84(2) .
O7A Na1 2.435(13) 12
O7A H7AA 0.84(2) .
O8A H8AA 0.84(2) .
O8A H8AB 0.84(2) .

loop_
_geom_hbond_atom_site_label_D
_geom_hbond_atom_site_label_H
_geom_hbond_atom_site_label_A
_geom_hbond_distance_DH
_geom_hbond_distance_HA
_geom_hbond_distance_DA
_geom_hbond_angle_DHA
_geom_hbond_site_symmetry_A
O3 H3A O1 0.84(2) 1.90(3) 2.662(10) 150(3) 2_665
O3 H3B N1 0.83(2) 2.02(2) 2.809(9) 158(3) 17_666
O5 H5A O6 0.83(2) 1.96(3) 2.774(12) 164(9) 17_666
O5 H5B O1 0.82(2) 2.28(8) 2.858(12) 128(8) .
O6 H6B O5 0.85(2) 2.00(8) 2.774(12) 152(14) 17_666
O7 H7B O2 0.85(2) 1.98(4) 2.69(2) 141(3) 2_665
O8 H8B O2 0.84(2) 1.91(3) 2.750(13) 174(14) 12_655
O5A H5AB O1A 0.84(2) 2.28(5) 2.86(5) 127(4) .
O6A H6AB O2A 0.84(2) 2.0(2) 2.71(4) 147(35) 1_455
O7A H7AA O1A 0.84(2) 2.10(19) 2.86(4) 150(35) 11_465

loop_
_geom_torsion_atom_site_label_1
_geom_torsion_atom_site_label_2
_geom_torsion_atom_site_label_3
_geom_torsion_atom_site_label_4
_geom_torsion
Au1 S2 C1 S1 1.6(6)
Au1 S2 C1 N1 -178.0(7)
S1 C3 C4 C5 82.9(8)
S1 C3 C4 C5A 78(2)
N1 C2 C3 S1 0.6(10)
N1 C2 C3 C4 178.3(8)
C1 S1 C3 C2 0.1(7)
C1 S1 C3 C4 -177.9(7)
C1 N1 C2 C3 -1.1(11)
C1 N1 C2 C6 177.7(8)
C2 N1 C1 S1 1.2(10)
C2 N1 C1 S2 -179.1(6)
C2 C3 C4 C5 -94.6(11)
C2 C3 C4 C5A -100(3)
C3 S1 C1 S2 179.6(6)
C3 S1 C1 N1 -0.7(7)
C3 C4 C5 O1 21.7(13)
C3 C4 C5 O2 -161.2(9)
C3 C4 C5A O1A 5(5)
C3 C4 C5A O2A -177(2)
C6 C2 C3 S1 -178.2(8)
C6 C2 C3 C4 -0.5(15)
